data_2019360
loop_
_publ_author_name
'Makal, Anna'
'Trzop, Elzbieta'
'Sokolow, Jesse'
'Kalinowski, Jaroslaw'
'Benedict, Jason'
'Coppens, Philip'

_publ_section_title
;
 The development of Laue techniques for single-pulse diffraction of
 chemical complexes: time-resolved Laue diffraction on a binuclear rhodium
 metal-organic complex
;
_journal_issue 4
_journal_name_full 'Acta Crystallographica Section A Foundations of Crystallography'
_journal_page_first 319
_journal_page_last 326
_journal_paper_doi 10.1107/S0108767311011883
_journal_volume 67
_journal_year 2011
_chemical_formula_moiety 'C20 H60 N4 O16 P8 Rh2, 2(C24 H20 B)'
_chemical_formula_sum 'C68 H100 B2 N4 O16 P8 Rh2'
_chemical_formula_weight 1704.72
_chemical_name_systematic
; 
 ? 
;
_space_group_IT_number 14
_symmetry_cell_setting monoclinic
_symmetry_space_group_name_Hall '-P 2yn'
_symmetry_space_group_name_H-M 'P 1 21/n 1'
_atom_sites_solution_hydrogens geom
_atom_sites_solution_primary direct
_atom_sites_solution_secondary difmap
_audit_creation_method SHELXL-97
_cell_angle_alpha 90.00
_cell_angle_beta 90.8420(10)
_cell_angle_gamma 90.00
_cell_formula_units_Z 4
_cell_length_a 13.9783(3)
_cell_length_b 20.2046(5)
_cell_length_c 28.1465(7)
_cell_measurement_reflns_used 14691
_cell_measurement_temperature 225(2)
_cell_measurement_theta_max 27.00
_cell_measurement_theta_min 1.24
_cell_volume 7948.4(3)
_computing_cell_refinement 'Bruker SAINT'
_computing_data_collection 'Bruker APEX2'
_computing_data_reduction 'Bruker SAINT'
_computing_molecular_graphics SHELXTL
_computing_publication_material SHELXTL
_computing_structure_refinement 'SHELXL-97 (Sheldrick, 1997)'
_computing_structure_solution 'SHELXS-97 (Sheldrick, 1990)'
_diffrn_ambient_temperature 225(2)
_diffrn_measured_fraction_theta_full 1.000
_diffrn_measured_fraction_theta_max 1.000
_diffrn_measurement_device_type 'Bruker APEX-II CCD'
_diffrn_measurement_method '\f and \w scans'
_diffrn_radiation_monochromator graphite
_diffrn_radiation_source 'RIGAKU rotating anode'
_diffrn_radiation_type MoK\a
_diffrn_radiation_wavelength 0.71073
_diffrn_reflns_av_R_equivalents 0.0000
_diffrn_reflns_av_sigmaI/netI 0.0314
_diffrn_reflns_limit_h_max 17
_diffrn_reflns_limit_h_min -17
_diffrn_reflns_limit_k_max 25
_diffrn_reflns_limit_k_min 0
_diffrn_reflns_limit_l_max 35
_diffrn_reflns_limit_l_min 0
_diffrn_reflns_number 17345
_diffrn_reflns_theta_full 25.00
_diffrn_reflns_theta_max 27.00
_diffrn_reflns_theta_min 1.24
_diffrn_standards_decay_% 1
_diffrn_standards_number 0
_exptl_absorpt_coefficient_mu 0.640
_exptl_absorpt_correction_T_max 0.9388
_exptl_absorpt_correction_T_min 0.8263
_exptl_absorpt_correction_type numerical
_exptl_absorpt_process_details 'BRUKER SADABS'
_exptl_crystal_colour red
_exptl_crystal_density_diffrn 1.425
_exptl_crystal_density_method 'not measured'
_exptl_crystal_description prismatic
_exptl_crystal_F_000 3536
_exptl_crystal_size_max 0.31
_exptl_crystal_size_mid 0.18
_exptl_crystal_size_min 0.10
_refine_diff_density_max 1.120
_refine_diff_density_min -0.400
_refine_diff_density_rms 0.060
_refine_ls_extinction_method none
_refine_ls_goodness_of_fit_ref 1.034
_refine_ls_hydrogen_treatment constr
_refine_ls_matrix_type full
_refine_ls_number_parameters 905
_refine_ls_number_reflns 17345
_refine_ls_number_restraints 0
_refine_ls_restrained_S_all 1.034
_refine_ls_R_factor_all 0.0401
_refine_ls_R_factor_gt 0.0302
_refine_ls_shift/su_max 0.001
_refine_ls_shift/su_mean 0.000
_refine_ls_structure_factor_coef Fsqd
_refine_ls_weighting_details 'calc w=1/[\s^2^(Fo^2^)+(0.0311P)^2^+6.6036P] where P=(Fo^2^+2Fc^2^)/3'
_refine_ls_weighting_scheme calc
_refine_ls_wR_factor_gt 0.0761
_refine_ls_wR_factor_ref 0.0806
_reflns_number_gt 14691
_reflns_number_total 17345
_reflns_threshold_expression >2sigma(I)
_cod_data_source_file sh5129sup1.cif
_cod_data_source_block I
_cod_original_sg_symbol_H-M P2(1)/n
_cod_database_code 2019360

loop_
_symmetry_equiv_pos_as_xyz
'x, y, z'
'-x+1/2, y+1/2, -z+1/2'
'-x, -y, -z'
'x-1/2, -y-1/2, z-1/2'

loop_
_atom_site_label
_atom_site_type_symbol
_atom_site_fract_x
_atom_site_fract_y
_atom_site_fract_z
_atom_site_U_iso_or_equiv
_atom_site_adp_type
_atom_site_occupancy
_atom_site_symmetry_multiplicity
_atom_site_calc_flag
_atom_site_refinement_flags
C1 C 0.40916(18) 0.35330(16) 0.13648(12) 0.0557(8) Uani 1 1 d .
H1A H 0.3601 0.3496 0.1119 0.084 Uiso 1 1 calc R
H1B H 0.3959 0.3914 0.1563 0.084 Uiso 1 1 calc R
H1C H 0.4094 0.3135 0.1558 0.084 Uiso 1 1 calc R
C2 C 0.5349(3) 0.49389(15) 0.16084(13) 0.0688(9) Uani 1 1 d .
H2A H 0.5291 0.5255 0.1866 0.103 Uiso 1 1 calc R
H2B H 0.4722 0.4854 0.1469 0.103 Uiso 1 1 calc R
H2C H 0.5766 0.5118 0.1368 0.103 Uiso 1 1 calc R
C3 C 0.93105(18) 0.38238(14) 0.06004(10) 0.0472(6) Uani 1 1 d .
H3A H 0.9484 0.4029 0.0302 0.071 Uiso 1 1 calc R
H3B H 0.9458 0.3355 0.0589 0.071 Uiso 1 1 calc R
H3C H 0.9668 0.4029 0.0859 0.071 Uiso 1 1 calc R
C4 C 0.8219(2) 0.47746(13) 0.15501(12) 0.0582(8) Uani 1 1 d .
H4A H 0.8532 0.4963 0.1829 0.087 Uiso 1 1 calc R
H4B H 0.7549 0.4899 0.1546 0.087 Uiso 1 1 calc R
H4C H 0.8522 0.4941 0.1266 0.087 Uiso 1 1 calc R
C5 C 0.6448(2) 0.43172(16) 0.06363(10) 0.0541(8) Uani 1 1 d .
H5A H 0.6621 0.4093 0.0345 0.081 Uiso 1 1 calc R
H5B H 0.6780 0.4738 0.0656 0.081 Uiso 1 1 calc R
H5C H 0.5762 0.4393 0.0636 0.081 Uiso 1 1 calc R
C6 C 0.6049(2) 0.07544(13) 0.13756(11) 0.0522(7) Uani 1 1 d .
H6A H 0.6372 0.0379 0.1521 0.078 Uiso 1 1 calc R
H6B H 0.6226 0.0785 0.1044 0.078 Uiso 1 1 calc R
H6C H 0.5362 0.0696 0.1397 0.078 Uiso 1 1 calc R
C7 C 0.42909(19) 0.17813(17) 0.18806(10) 0.0534(7) Uani 1 1 d .
H7A H 0.3612 0.1739 0.1811 0.080 Uiso 1 1 calc R
H7B H 0.4392 0.2122 0.2119 0.080 Uiso 1 1 calc R
H7C H 0.4536 0.1363 0.2000 0.080 Uiso 1 1 calc R
C8 C 0.7020(2) 0.12052(16) 0.00387(10) 0.0565(8) Uani 1 1 d .
H8A H 0.7388 0.0813 -0.0037 0.085 Uiso 1 1 calc R
H8B H 0.6985 0.1492 -0.0238 0.085 Uiso 1 1 calc R
H8C H 0.6379 0.1077 0.0129 0.085 Uiso 1 1 calc R
C9 C 0.7620(2) 0.28391(17) -0.01143(9) 0.0532(7) Uani 1 1 d .
H9A H 0.7367 0.3127 -0.0362 0.080 Uiso 1 1 calc R
H9B H 0.7842 0.2430 -0.0255 0.080 Uiso 1 1 calc R
H9C H 0.8149 0.3057 0.0048 0.080 Uiso 1 1 calc R
C10 C 0.51781(17) 0.19984(15) 0.05363(9) 0.0435(6) Uani 1 1 d .
H10A H 0.4659 0.2290 0.0624 0.065 Uiso 1 1 calc R
H10B H 0.4969 0.1542 0.0560 0.065 Uiso 1 1 calc R
H10C H 0.5365 0.2091 0.0213 0.065 Uiso 1 1 calc R
C11 C 0.9785(2) 0.24800(19) 0.27245(9) 0.0613(9) Uani 1 1 d .
H11A H 0.9487 0.2589 0.3024 0.092 Uiso 1 1 calc R
H11B H 1.0374 0.2729 0.2694 0.092 Uiso 1 1 calc R
H11C H 0.9926 0.2010 0.2717 0.092 Uiso 1 1 calc R
C12 C 1.05222(19) 0.35787(13) 0.18527(10) 0.0477(6) Uani 1 1 d .
H12A H 1.1175 0.3709 0.1788 0.071 Uiso 1 1 calc R
H12B H 1.0397 0.3638 0.2188 0.071 Uiso 1 1 calc R
H12C H 1.0084 0.3851 0.1667 0.071 Uiso 1 1 calc R
C13 C 0.8718(4) 0.02134(18) 0.1312(2) 0.141(3) Uani 1 1 d .
H13A H 0.8301 -0.0100 0.1468 0.212 Uiso 1 1 calc R
H13B H 0.9375 0.0135 0.1413 0.212 Uiso 1 1 calc R
H13C H 0.8663 0.0158 0.0970 0.212 Uiso 1 1 calc R
C14 C 0.99257(19) 0.17595(14) 0.05140(9) 0.0450(6) Uani 1 1 d .
H14A H 1.0270 0.1529 0.0267 0.067 Uiso 1 1 calc R
H14B H 1.0364 0.2044 0.0690 0.067 Uiso 1 1 calc R
H14C H 0.9422 0.2026 0.0370 0.067 Uiso 1 1 calc R
C15 C 1.0544(2) 0.13666(14) 0.18628(11) 0.0518(7) Uani 1 1 d .
H15A H 1.0806 0.1120 0.1599 0.078 Uiso 1 1 calc R
H15B H 1.0356 0.1062 0.2111 0.078 Uiso 1 1 calc R
H15C H 1.1026 0.1669 0.1987 0.078 Uiso 1 1 calc R
C16 C 0.4763(2) 0.3616(2) 0.27901(13) 0.0739(10) Uani 1 1 d .
H16A H 0.4300 0.3910 0.2933 0.111 Uiso 1 1 calc R
H16B H 0.4757 0.3193 0.2952 0.111 Uiso 1 1 calc R
H16C H 0.4598 0.3552 0.2457 0.111 Uiso 1 1 calc R
C17 C 0.8294(2) 0.40082(19) 0.27488(14) 0.0723(10) Uani 1 1 d .
H17A H 0.8613 0.4413 0.2846 0.108 Uiso 1 1 calc R
H17B H 0.8479 0.3894 0.2428 0.108 Uiso 1 1 calc R
H17C H 0.8476 0.3653 0.2964 0.108 Uiso 1 1 calc R
C18 C 0.5622(3) 0.1560(2) 0.32156(12) 0.0822(12) Uani 1 1 d .
H18A H 0.5025 0.1315 0.3207 0.123 Uiso 1 1 calc R
H18B H 0.5571 0.1925 0.3438 0.123 Uiso 1 1 calc R
H18C H 0.6138 0.1269 0.3316 0.123 Uiso 1 1 calc R
C19 C 0.7742(2) 0.11632(16) 0.25468(11) 0.0598(8) Uani 1 1 d .
H19A H 0.8301 0.0948 0.2684 0.090 Uiso 1 1 calc R
H19B H 0.7842 0.1238 0.2211 0.090 Uiso 1 1 calc R
H19C H 0.7186 0.0883 0.2588 0.090 Uiso 1 1 calc R
C20 C 0.6993(3) 0.29074(16) 0.35101(9) 0.0606(8) Uani 1 1 d .
H20A H 0.7278 0.3330 0.3595 0.091 Uiso 1 1 calc R
H20B H 0.7419 0.2552 0.3608 0.091 Uiso 1 1 calc R
H20C H 0.6385 0.2859 0.3668 0.091 Uiso 1 1 calc R
C21 C 0.24434(16) 0.28299(11) 0.03113(9) 0.0333(5) Uani 1 1 d .
C22 C 0.22048(18) 0.27995(13) 0.07908(9) 0.0405(6) Uani 1 1 d .
H22 H 0.2028 0.3193 0.0945 0.049 Uiso 1 1 calc R
C23 C 0.2217(2) 0.22166(15) 0.10503(11) 0.0537(7) Uani 1 1 d .
H23 H 0.2051 0.2223 0.1373 0.064 Uiso 1 1 calc R
C24 C 0.2464(2) 0.16394(15) 0.08434(12) 0.0559(8) Uani 1 1 d .
H24 H 0.2486 0.1247 0.1022 0.067 Uiso 1 1 calc R
C25 C 0.2684(2) 0.16306(14) 0.03711(13) 0.0575(8) Uani 1 1 d .
H25 H 0.2838 0.1229 0.0222 0.069 Uiso 1 1 calc R
C26 C 0.2678(2) 0.22213(13) 0.01092(11) 0.0475(6) Uani 1 1 d .
H26 H 0.2839 0.2207 -0.0214 0.057 Uiso 1 1 calc R
C27 C 0.32680(16) 0.34652(11) -0.04053(8) 0.0305(5) Uani 1 1 d .
C28 C 0.42136(17) 0.33183(13) -0.02628(9) 0.0402(5) Uani 1 1 d .
H28 H 0.4348 0.3254 0.0062 0.048 Uiso 1 1 calc R
C29 C 0.49542(18) 0.32654(14) -0.05820(10) 0.0459(6) Uani 1 1 d .
H29 H 0.5576 0.3168 -0.0472 0.055 Uiso 1 1 calc R
C30 C 0.47828(19) 0.33553(14) -0.10604(10) 0.0463(6) Uani 1 1 d .
H30 H 0.5282 0.3318 -0.1279 0.056 Uiso 1 1 calc R
C31 C 0.3868(2) 0.35014(14) -0.12139(9) 0.0447(6) Uani 1 1 d .
H31 H 0.3740 0.3561 -0.1540 0.054 Uiso 1 1 calc R
C32 C 0.31312(17) 0.35609(12) -0.08889(8) 0.0358(5) Uani 1 1 d .
H32 H 0.2516 0.3670 -0.1002 0.043 Uiso 1 1 calc R
C33 C 0.13700(16) 0.35945(11) -0.02663(8) 0.0308(5) Uani 1 1 d .
C34 C 0.07937(17) 0.30510(12) -0.03877(8) 0.0345(5) Uani 1 1 d .
H34 H 0.1013 0.2624 -0.0312 0.041 Uiso 1 1 calc R
C35 C -0.00921(18) 0.31190(13) -0.06167(9) 0.0406(6) Uani 1 1 d .
H35 H -0.0453 0.2740 -0.0693 0.049 Uiso 1 1 calc R
C36 C -0.04423(17) 0.37350(13) -0.07314(9) 0.0406(6) Uani 1 1 d .
H36 H -0.1041 0.3782 -0.0884 0.049 Uiso 1 1 calc R
C37 C 0.01023(18) 0.42825(13) -0.06178(9) 0.0433(6) Uani 1 1 d .
H37 H -0.0128 0.4708 -0.0693 0.052 Uiso 1 1 calc R
C38 C 0.09878(17) 0.42115(12) -0.03940(9) 0.0380(5) Uani 1 1 d .
H38 H 0.1347 0.4594 -0.0325 0.046 Uiso 1 1 calc R
C39 C 0.26314(17) 0.41729(11) 0.03337(8) 0.0345(5) Uani 1 1 d .
C40 C 0.1969(2) 0.43726(14) 0.06751(10) 0.0473(6) Uani 1 1 d .
H40 H 0.1390 0.4139 0.0698 0.057 Uiso 1 1 calc R
C41 C 0.2135(2) 0.49018(17) 0.09802(11) 0.0632(9) Uani 1 1 d .
H41 H 0.1682 0.5008 0.1212 0.076 Uiso 1 1 calc R
C42 C 0.2954(3) 0.52690(15) 0.09452(12) 0.0650(10) Uani 1 1 d .
H42 H 0.3066 0.5627 0.1152 0.078 Uiso 1 1 calc R
C43 C 0.3609(2) 0.51095(14) 0.06049(11) 0.0562(8) Uani 1 1 d .
H43 H 0.4165 0.5366 0.0572 0.067 Uiso 1 1 calc R
C44 C 0.3449(2) 0.45677(12) 0.03090(9) 0.0423(6) Uani 1 1 d .
H44 H 0.3912 0.4463 0.0082 0.051 Uiso 1 1 calc R
C45 C 0.71480(16) 0.16948(11) 0.82290(8) 0.0329(5) Uani 1 1 d .
C46 C 0.7147(2) 0.23092(13) 0.84617(10) 0.0468(6) Uani 1 1 d .
H46 H 0.7023 0.2322 0.8789 0.056 Uiso 1 1 calc R
C47 C 0.7323(2) 0.29040(13) 0.82239(12) 0.0558(8) Uani 1 1 d .
H47 H 0.7320 0.3305 0.8393 0.067 Uiso 1 1 calc R
C48 C 0.7499(2) 0.29067(14) 0.77458(12) 0.0530(7) Uani 1 1 d .
H48 H 0.7622 0.3306 0.7587 0.064 Uiso 1 1 calc R
C49 C 0.7494(2) 0.23211(14) 0.75040(11) 0.0471(6) Uani 1 1 d .
H49 H 0.7602 0.2317 0.7175 0.057 Uiso 1 1 calc R
C50 C 0.73303(16) 0.17329(12) 0.77430(9) 0.0362(5) Uani 1 1 d .
H50 H 0.7342 0.1337 0.7568 0.043 Uiso 1 1 calc R
C51 C 0.79779(18) 0.08350(11) 0.88335(9) 0.0367(5) Uani 1 1 d .
C52 C 0.86476(18) 0.13093(13) 0.89733(9) 0.0399(5) Uani 1 1 d .
H52 H 0.8571 0.1744 0.8860 0.048 Uiso 1 1 calc R
C53 C 0.9421(2) 0.11722(16) 0.92709(10) 0.0518(7) Uani 1 1 d .
H53 H 0.9852 0.1512 0.9353 0.062 Uiso 1 1 calc R
C54 C 0.9564(2) 0.05458(16) 0.94477(11) 0.0606(8) Uani 1 1 d .
H54 H 1.0079 0.0455 0.9656 0.073 Uiso 1 1 calc R
C55 C 0.8939(3) 0.00584(16) 0.93134(14) 0.0714(10) Uani 1 1 d .
H55 H 0.9028 -0.0375 0.9426 0.086 Uiso 1 1 calc R
C56 C 0.8173(2) 0.02011(14) 0.90103(13) 0.0631(9) Uani 1 1 d .
H56 H 0.7763 -0.0147 0.8919 0.076 Uiso 1 1 calc R
C57 C 0.68558(18) 0.04139(11) 0.80956(8) 0.0356(5) Uani 1 1 d .
C58 C 0.7615(2) 0.00950(13) 0.78717(11) 0.0500(7) Uani 1 1 d .
H58 H 0.8238 0.0149 0.7996 0.060 Uiso 1 1 calc R
C59 C 0.7478(2) -0.02989(14) 0.74726(11) 0.0585(8) Uani 1 1 d .
H59 H 0.8008 -0.0497 0.7328 0.070 Uiso 1 1 calc R
C60 C 0.6570(2) -0.04029(13) 0.72854(10) 0.0539(7) Uani 1 1 d .
H60 H 0.6478 -0.0667 0.7014 0.065 Uiso 1 1 calc R
C61 C 0.5804(2) -0.01115(13) 0.75046(10) 0.0493(7) Uani 1 1 d .
H61 H 0.5180 -0.0183 0.7386 0.059 Uiso 1 1 calc R
C62 C 0.59503(19) 0.02883(12) 0.79021(9) 0.0395(5) Uani 1 1 d .
H62 H 0.5416 0.0482 0.8046 0.047 Uiso 1 1 calc R
C63 C 0.60599(18) 0.09786(12) 0.88475(8) 0.0375(5) Uani 1 1 d .
C64 C 0.5843(2) 0.04150(15) 0.91118(10) 0.0561(8) Uani 1 1 d .
H64 H 0.6269 0.0055 0.9107 0.067 Uiso 1 1 calc R
C65 C 0.5022(3) 0.0365(2) 0.93823(11) 0.0778(12) Uani 1 1 d .
H65 H 0.4897 -0.0024 0.9553 0.093 Uiso 1 1 calc R
C66 C 0.4396(3) 0.0885(3) 0.93991(14) 0.0893(14) Uani 1 1 d .
H66 H 0.3841 0.0853 0.9582 0.107 Uiso 1 1 calc R
C67 C 0.4578(3) 0.1449(2) 0.91489(14) 0.0792(11) Uani 1 1 d .
H67 H 0.4152 0.1809 0.9161 0.095 Uiso 1 1 calc R
C68 C 0.5396(2) 0.14901(17) 0.88768(10) 0.0545(7) Uani 1 1 d .
H68 H 0.5507 0.1881 0.8705 0.065 Uiso 1 1 calc R
B1 B 0.24281(18) 0.35194(13) -0.00058(9) 0.0300(5) Uani 1 1 d .
B2 B 0.7012(2) 0.09858(12) 0.85061(9) 0.0330(5) Uani 1 1 d .
N1 N 0.67242(13) 0.38986(10) 0.10526(7) 0.0328(4) Uani 1 1 d .
N2 N 0.60115(13) 0.21081(10) 0.08637(6) 0.0307(4) Uani 1 1 d .
N3 N 0.97026(14) 0.17461(10) 0.16973(7) 0.0348(4) Uani 1 1 d .
N4 N 0.68384(16) 0.28788(10) 0.29912(7) 0.0403(5) Uani 1 1 d .
O1 O 0.50180(11) 0.36135(9) 0.11476(6) 0.0417(4) Uani 1 1 d .
O2 O 0.57471(12) 0.43304(8) 0.17894(6) 0.0403(4) Uani 1 1 d .
O3 O 0.82973(12) 0.39110(9) 0.06758(6) 0.0397(4) Uani 1 1 d .
O4 O 0.82995(12) 0.40627(8) 0.15648(6) 0.0368(4) Uani 1 1 d .
O5 O 0.63286(12) 0.13536(8) 0.16203(6) 0.0347(3) Uani 1 1 d .
O6 O 0.47829(11) 0.19577(9) 0.14555(6) 0.0377(4) Uani 1 1 d .
O7 O 0.74828(12) 0.15562(9) 0.04301(6) 0.0414(4) Uani 1 1 d .
O8 O 0.68762(12) 0.26949(9) 0.02228(5) 0.0394(4) Uani 1 1 d .
O9 O 0.91393(12) 0.26459(9) 0.23346(6) 0.0404(4) Uani 1 1 d .
O10 O 1.03879(11) 0.28944(8) 0.17266(6) 0.0376(4) Uani 1 1 d .
O11 O 0.84541(14) 0.08523(8) 0.14330(7) 0.0469(4) Uani 1 1 d .
O12 O 0.95116(12) 0.12845(8) 0.08326(6) 0.0403(4) Uani 1 1 d .
O13 O 0.57071(16) 0.39052(10) 0.28304(7) 0.0561(5) Uani 1 1 d .
O14 O 0.73123(15) 0.40991(10) 0.27612(8) 0.0573(5) Uani 1 1 d .
O15 O 0.58122(13) 0.18081(10) 0.27603(6) 0.0477(4) Uani 1 1 d .
O16 O 0.75919(13) 0.17848(9) 0.27801(6) 0.0440(4) Uani 1 1 d .
P1 P 0.59530(4) 0.36876(3) 0.14741(2) 0.02903(12) Uani 1 1 d .
P2 P 0.78467(4) 0.36107(3) 0.11485(2) 0.02791(11) Uani 1 1 d .
P3 P 0.59161(4) 0.20599(3) 0.146395(19) 0.02736(11) Uani 1 1 d .
P4 P 0.71172(4) 0.22250(3) 0.066653(19) 0.02898(12) Uani 1 1 d .
P5 P 0.93796(4) 0.25355(3) 0.17927(2) 0.02862(12) Uani 1 1 d .
P6 P 0.89047(4) 0.15314(3) 0.12709(2) 0.03076(12) Uani 1 1 d .
P7 P 0.66074(5) 0.35145(3) 0.26195(2) 0.03718(14) Uani 1 1 d .
P8 P 0.67130(4) 0.22378(3) 0.26176(2) 0.03160(12) Uani 1 1 d .
Rh1 Rh 0.646168(12) 0.286987(8) 0.195882(6) 0.02576(5) Uani 1 1 d .
Rh2 Rh 0.814582(11) 0.251932(8) 0.125405(5) 0.02466(5) Uani 1 1 d .

loop_
_atom_site_aniso_label
_atom_site_aniso_U_11
_atom_site_aniso_U_22
_atom_site_aniso_U_33
_atom_site_aniso_U_23
_atom_site_aniso_U_13
_atom_site_aniso_U_12
C1 0.0259(12) 0.0680(19) 0.073(2) 0.0170(16) -0.0066(12) -0.0019(12)
C2 0.083(2) 0.0412(16) 0.082(2) 0.0030(16) -0.0134(19) 0.0253(16)
C3 0.0388(14) 0.0533(16) 0.0498(15) 0.0038(13) 0.0135(12) -0.0079(12)
C4 0.0637(19) 0.0350(14) 0.076(2) -0.0118(14) -0.0036(16) -0.0052(13)
C5 0.0490(16) 0.0647(19) 0.0488(16) 0.0313(14) 0.0017(12) 0.0125(14)
C6 0.0674(19) 0.0339(13) 0.0552(17) -0.0044(12) -0.0021(14) -0.0095(13)
C7 0.0347(14) 0.084(2) 0.0417(14) 0.0113(14) 0.0085(11) -0.0072(14)
C8 0.0599(18) 0.0671(19) 0.0423(15) -0.0272(14) -0.0033(13) -0.0076(15)
C9 0.0455(15) 0.085(2) 0.0291(12) 0.0098(13) 0.0049(11) -0.0159(15)
C10 0.0316(12) 0.0676(18) 0.0310(12) 0.0037(11) -0.0090(10) -0.0106(12)
C11 0.0543(18) 0.100(3) 0.0291(13) 0.0064(15) -0.0113(12) -0.0045(17)
C12 0.0404(14) 0.0451(15) 0.0571(16) 0.0011(12) -0.0102(12) -0.0107(12)
C13 0.151(5) 0.0340(19) 0.242(7) -0.009(3) 0.117(5) -0.008(2)
C14 0.0403(14) 0.0551(16) 0.0396(13) 0.0005(12) 0.0082(11) 0.0021(12)
C15 0.0439(15) 0.0500(16) 0.0611(18) 0.0103(13) -0.0138(13) 0.0109(12)
C16 0.0491(19) 0.099(3) 0.074(2) -0.010(2) 0.0175(16) 0.0109(18)
C17 0.057(2) 0.079(2) 0.081(2) -0.004(2) 0.0104(18) 0.0011(18)
C18 0.105(3) 0.096(3) 0.0458(18) 0.0117(18) 0.0071(18) -0.048(2)
C19 0.072(2) 0.0608(19) 0.0468(16) -0.0008(14) -0.0057(14) 0.0240(16)
C20 0.092(2) 0.0608(19) 0.0288(13) -0.0013(12) -0.0108(14) -0.0076(17)
C21 0.0246(10) 0.0341(12) 0.0412(12) 0.0048(10) -0.0042(9) 0.0003(9)
C22 0.0395(13) 0.0431(14) 0.0389(13) 0.0042(11) -0.0046(10) -0.0069(11)
C23 0.0549(17) 0.0593(18) 0.0467(16) 0.0151(14) -0.0065(13) -0.0146(14)
C24 0.0441(15) 0.0505(17) 0.073(2) 0.0268(15) -0.0041(14) -0.0062(13)
C25 0.0458(16) 0.0352(14) 0.092(2) 0.0051(15) 0.0135(15) 0.0077(12)
C26 0.0462(15) 0.0381(14) 0.0585(17) 0.0035(12) 0.0147(13) 0.0048(11)
C27 0.0299(11) 0.0258(10) 0.0358(11) 0.0010(9) -0.0024(9) -0.0026(8)
C28 0.0353(13) 0.0453(14) 0.0398(13) 0.0079(11) -0.0026(10) 0.0014(11)
C29 0.0296(12) 0.0478(15) 0.0601(17) 0.0055(13) 0.0014(11) 0.0012(11)
C30 0.0403(14) 0.0476(15) 0.0512(15) -0.0029(12) 0.0127(12) -0.0062(12)
C31 0.0496(15) 0.0522(15) 0.0324(12) -0.0032(11) 0.0012(11) -0.0077(12)
C32 0.0320(12) 0.0405(13) 0.0348(12) -0.0027(10) -0.0046(9) -0.0031(10)
C33 0.0286(11) 0.0332(11) 0.0305(11) 0.0012(9) 0.0013(9) 0.0010(9)
C34 0.0349(12) 0.0324(12) 0.0364(12) -0.0023(9) 0.0000(9) 0.0008(9)
C35 0.0362(13) 0.0464(14) 0.0391(13) -0.0065(11) 0.0001(10) -0.0080(11)
C36 0.0293(12) 0.0553(15) 0.0370(13) 0.0004(11) -0.0038(10) 0.0005(11)
C37 0.0378(13) 0.0420(14) 0.0498(15) 0.0094(11) -0.0064(11) 0.0054(11)
C38 0.0338(12) 0.0338(12) 0.0461(14) 0.0061(10) -0.0077(10) -0.0014(10)
C39 0.0377(12) 0.0323(12) 0.0330(11) 0.0032(9) -0.0092(9) 0.0067(10)
C40 0.0405(14) 0.0522(16) 0.0491(15) -0.0099(12) -0.0088(12) 0.0160(12)
C41 0.065(2) 0.067(2) 0.0574(18) -0.0254(16) -0.0161(15) 0.0340(17)
C42 0.083(2) 0.0417(16) 0.069(2) -0.0208(15) -0.0374(18) 0.0198(16)
C43 0.073(2) 0.0353(14) 0.0591(18) 0.0028(13) -0.0277(16) -0.0048(14)
C44 0.0540(16) 0.0341(12) 0.0386(13) 0.0063(10) -0.0111(11) -0.0014(11)
C45 0.0294(11) 0.0274(11) 0.0417(12) -0.0040(9) -0.0067(9) 0.0024(9)
C46 0.0575(17) 0.0339(13) 0.0489(15) -0.0071(11) -0.0023(13) 0.0022(12)
C47 0.0590(18) 0.0275(13) 0.081(2) -0.0117(13) -0.0040(16) -0.0017(12)
C48 0.0515(17) 0.0390(15) 0.068(2) 0.0109(13) 0.0002(14) -0.0033(12)
C49 0.0430(15) 0.0476(15) 0.0507(15) 0.0082(12) 0.0000(12) -0.0021(12)
C50 0.0312(12) 0.0355(12) 0.0416(13) -0.0004(10) -0.0046(10) 0.0003(10)
C51 0.0404(13) 0.0301(11) 0.0395(13) -0.0047(10) -0.0026(10) 0.0066(10)
C52 0.0461(14) 0.0384(13) 0.0350(12) -0.0028(10) -0.0054(10) 0.0028(11)
C53 0.0478(16) 0.0603(18) 0.0469(15) -0.0069(13) -0.0120(12) 0.0001(13)
C54 0.0567(18) 0.065(2) 0.0595(18) -0.0059(15) -0.0207(15) 0.0208(16)
C55 0.080(2) 0.0418(16) 0.092(3) 0.0047(16) -0.030(2) 0.0226(16)
C56 0.067(2) 0.0310(14) 0.091(2) 0.0005(14) -0.0281(18) 0.0065(13)
C57 0.0452(13) 0.0230(10) 0.0385(12) -0.0013(9) 0.0003(10) -0.0018(9)
C58 0.0469(15) 0.0370(14) 0.0661(18) -0.0166(13) 0.0057(13) -0.0038(12)
C59 0.070(2) 0.0399(15) 0.0664(19) -0.0204(14) 0.0145(16) 0.0002(14)
C60 0.085(2) 0.0347(14) 0.0423(15) -0.0098(11) -0.0027(14) -0.0024(14)
C61 0.0627(18) 0.0404(14) 0.0444(15) -0.0044(12) -0.0155(13) -0.0030(13)
C62 0.0482(14) 0.0328(12) 0.0375(13) -0.0025(10) -0.0048(11) 0.0007(10)
C63 0.0410(13) 0.0413(13) 0.0300(11) -0.0069(10) -0.0050(10) -0.0041(10)
C64 0.075(2) 0.0494(16) 0.0439(15) -0.0066(13) 0.0050(14) -0.0173(15)
C65 0.111(3) 0.079(2) 0.0432(17) -0.0165(17) 0.0201(19) -0.050(2)
C66 0.076(3) 0.123(4) 0.070(2) -0.044(2) 0.039(2) -0.040(3)
C67 0.057(2) 0.103(3) 0.078(2) -0.023(2) 0.0220(18) 0.002(2)
C68 0.0489(16) 0.0652(19) 0.0495(16) -0.0050(14) 0.0070(13) 0.0090(14)
B1 0.0272(12) 0.0305(12) 0.0322(12) 0.0025(10) -0.0023(10) 0.0015(10)
B2 0.0392(14) 0.0245(12) 0.0353(13) -0.0042(10) -0.0031(11) 0.0009(10)
N1 0.0300(10) 0.0368(10) 0.0317(10) 0.0115(8) 0.0008(8) 0.0046(8)
N2 0.0252(9) 0.0425(11) 0.0242(9) 0.0021(8) -0.0041(7) -0.0060(8)
N3 0.0341(10) 0.0339(10) 0.0362(10) 0.0033(8) -0.0068(8) 0.0048(8)
N4 0.0523(13) 0.0426(12) 0.0258(10) -0.0012(8) -0.0052(9) -0.0027(10)
O1 0.0283(8) 0.0526(11) 0.0440(10) 0.0091(8) -0.0097(7) 0.0002(7)
O2 0.0409(9) 0.0358(9) 0.0442(10) 0.0015(7) -0.0008(7) 0.0107(7)
O3 0.0378(9) 0.0430(9) 0.0385(9) 0.0099(7) 0.0091(7) -0.0017(7)
O4 0.0368(9) 0.0319(8) 0.0416(9) -0.0037(7) -0.0035(7) -0.0025(7)
O5 0.0415(9) 0.0281(8) 0.0343(8) 0.0022(6) -0.0034(7) -0.0012(7)
O6 0.0264(8) 0.0526(10) 0.0339(8) 0.0073(7) 0.0006(6) -0.0064(7)
O7 0.0408(9) 0.0499(10) 0.0332(9) -0.0155(8) -0.0045(7) 0.0004(8)
O8 0.0335(9) 0.0595(11) 0.0252(8) 0.0103(7) -0.0018(6) -0.0064(8)
O9 0.0372(9) 0.0585(11) 0.0256(8) -0.0023(7) -0.0029(7) -0.0021(8)
O10 0.0292(8) 0.0429(9) 0.0406(9) -0.0015(7) -0.0008(7) -0.0055(7)
O11 0.0582(12) 0.0283(9) 0.0544(11) 0.0007(8) 0.0111(9) -0.0049(8)
O12 0.0431(10) 0.0369(9) 0.0409(9) -0.0041(7) 0.0061(7) 0.0072(7)
O13 0.0759(14) 0.0476(11) 0.0449(11) -0.0114(9) 0.0038(10) 0.0093(10)
O14 0.0572(13) 0.0532(12) 0.0613(13) -0.0068(10) -0.0086(10) -0.0093(10)
O15 0.0507(11) 0.0552(11) 0.0374(9) 0.0054(8) 0.0042(8) -0.0162(9)
O16 0.0466(10) 0.0440(10) 0.0412(9) 0.0080(8) -0.0095(8) 0.0066(8)
P1 0.0242(3) 0.0319(3) 0.0309(3) 0.0055(2) -0.0022(2) 0.0019(2)
P2 0.0263(3) 0.0294(3) 0.0280(3) 0.0037(2) 0.0003(2) -0.0007(2)
P3 0.0255(3) 0.0318(3) 0.0248(3) 0.0031(2) -0.0012(2) -0.0023(2)
P4 0.0265(3) 0.0383(3) 0.0221(3) -0.0008(2) -0.0018(2) -0.0034(2)
P5 0.0267(3) 0.0336(3) 0.0255(3) -0.0003(2) -0.0032(2) -0.0011(2)
P6 0.0321(3) 0.0280(3) 0.0321(3) -0.0010(2) -0.0001(2) 0.0009(2)
P7 0.0462(4) 0.0346(3) 0.0306(3) -0.0023(2) -0.0035(3) -0.0046(3)
P8 0.0356(3) 0.0351(3) 0.0241(3) 0.0041(2) -0.0025(2) -0.0014(2)
Rh1 0.02586(8) 0.02892(9) 0.02246(8) 0.00267(6) -0.00106(6) 0.00076(6)
Rh2 0.02377(8) 0.02735(9) 0.02277(8) -0.00053(6) -0.00253(6) -0.00055(6)

loop_
_atom_type_symbol
_atom_type_description
_atom_type_scat_dispersion_real
_atom_type_scat_dispersion_imag
_atom_type_scat_source
C C 0.0033 0.0016 'International Tables Vol C Tables 4.2.6.8 and 6.1.1.4'
H H 0.0000 0.0000 'International Tables Vol C Tables 4.2.6.8 and 6.1.1.4'
B B 0.0013 0.0007 'International Tables Vol C Tables 4.2.6.8 and 6.1.1.4'
N N 0.0061 0.0033 'International Tables Vol C Tables 4.2.6.8 and 6.1.1.4'
O O 0.0106 0.0060 'International Tables Vol C Tables 4.2.6.8 and 6.1.1.4'
P P 0.1023 0.0942 'International Tables Vol C Tables 4.2.6.8 and 6.1.1.4'
Rh Rh -1.1178 0.9187 'International Tables Vol C Tables 4.2.6.8 and 6.1.1.4'

loop_
_geom_angle_atom_site_label_1
_geom_angle_atom_site_label_2
_geom_angle_atom_site_label_3
_geom_angle
C26 C21 C22 114.6(2)
C26 C21 B1 121.5(2)
C22 C21 B1 123.9(2)
C23 C22 C21 123.1(3)
C24 C23 C22 120.5(3)
C23 C24 C25 119.5(3)
C24 C25 C26 120.0(3)
C21 C26 C25 122.3(3)
C32 C27 C28 115.1(2)
C32 C27 B1 125.0(2)
C28 C27 B1 119.8(2)
C29 C28 C27 122.6(2)
C30 C29 C28 120.2(2)
C31 C30 C29 118.9(2)
C30 C31 C32 120.4(2)
C27 C32 C31 122.7(2)
C38 C33 C34 114.8(2)
C38 C33 B1 122.2(2)
C34 C33 B1 123.0(2)
C35 C34 C33 122.6(2)
C36 C35 C34 120.6(2)
C35 C36 C37 118.6(2)
C36 C37 C38 120.6(2)
C37 C38 C33 122.9(2)
C44 C39 C40 114.7(2)
C44 C39 B1 124.2(2)
C40 C39 B1 121.1(2)
C41 C40 C39 122.6(3)
C42 C41 C40 120.3(3)
C41 C42 C43 119.4(3)
C42 C43 C44 119.9(3)
C43 C44 C39 123.0(3)
C50 C45 C46 114.2(2)
C50 C45 B2 122.5(2)
C46 C45 B2 123.3(2)
C47 C46 C45 122.3(3)
C48 C47 C46 120.5(3)
C49 C48 C47 119.1(3)
C48 C49 C50 120.1(3)
C49 C50 C45 123.8(2)
C52 C51 C56 113.8(2)
C52 C51 B2 124.9(2)
C56 C51 B2 121.4(2)
C53 C52 C51 123.3(3)
C54 C53 C52 120.8(3)
C55 C54 C53 118.4(3)
C54 C55 C56 120.3(3)
C55 C56 C51 123.5(3)
C62 C57 C58 115.5(2)
C62 C57 B2 120.8(2)
C58 C57 B2 123.1(2)
C59 C58 C57 122.1(3)
C60 C59 C58 120.7(3)
C61 C60 C59 118.7(3)
C60 C61 C62 120.1(3)
C61 C62 C57 122.8(3)
C68 C63 C64 115.1(3)
C68 C63 B2 124.8(2)
C64 C63 B2 120.0(2)
C65 C64 C63 122.5(3)
C66 C65 C64 119.8(4)
C67 C66 C65 119.9(3)
C66 C67 C68 119.7(4)
C67 C68 C63 122.9(3)
C27 B1 C33 110.34(18)
C27 B1 C39 109.32(18)
C33 B1 C39 109.23(18)
C27 B1 C21 108.05(18)
C33 B1 C21 108.78(18)
C39 B1 C21 111.11(18)
C45 B2 C57 107.09(19)
C45 B2 C51 109.02(19)
C57 B2 C51 111.15(19)
C45 B2 C63 112.56(19)
C57 B2 C63 107.61(19)
C51 B2 C63 109.42(19)
C5 N1 P1 122.72(16)
C5 N1 P2 123.33(16)
P1 N1 P2 113.94(10)
C10 N2 P4 122.36(15)
C10 N2 P3 122.25(15)
P4 N2 P3 115.21(10)
C15 N3 P5 131.17(18)
C15 N3 P6 127.50(18)
P5 N3 P6 100.47(10)
C20 N4 P8 131.63(19)
C20 N4 P7 127.53(19)
P8 N4 P7 100.50(11)
C1 O1 P1 119.84(17)
C2 O2 P1 124.63(19)
C3 O3 P2 118.31(16)
C4 O4 P2 121.02(17)
C6 O5 P3 121.56(16)
C7 O6 P3 120.49(16)
C8 O7 P4 126.03(18)
C9 O8 P4 119.08(17)
C11 O9 P5 123.94(18)
C12 O10 P5 121.29(16)
C13 O11 P6 129.0(2)
C14 O12 P6 119.90(15)
C16 O13 P7 119.45(19)
C17 O14 P7 120.5(2)
C18 O15 P8 126.0(2)
C19 O16 P8 119.29(17)
O1 P1 O2 104.07(10)
O1 P1 N1 98.44(9)
O2 P1 N1 108.05(10)
O1 P1 Rh1 121.98(7)
O2 P1 Rh1 108.49(7)
N1 P1 Rh1 114.61(7)
O3 P2 O4 103.59(9)
O3 P2 N1 96.46(9)
O4 P2 N1 105.97(10)
O3 P2 Rh2 113.86(7)
O4 P2 Rh2 112.81(7)
N1 P2 Rh2 121.69(7)
O6 P3 O5 104.03(9)
O6 P3 N2 94.88(9)
O5 P3 N2 106.95(9)
O6 P3 Rh1 115.20(7)
O5 P3 Rh1 110.95(6)
N2 P3 Rh1 122.49(7)
O7 P4 O8 104.03(10)
O7 P4 N2 108.87(10)
O8 P4 N2 99.11(9)
O7 P4 Rh2 108.95(7)
O8 P4 Rh2 122.70(7)
N2 P4 Rh2 112.18(7)
O9 P5 O10 104.37(9)
O9 P5 N3 110.44(10)
O10 P5 N3 99.95(10)
O9 P5 Rh2 118.28(7)
O10 P5 Rh2 126.08(7)
N3 P5 Rh2 94.74(7)
O9 P5 P6 127.00(7)
O10 P5 P6 120.63(7)
Rh2 P5 P6 54.942(18)
O11 P6 O12 99.86(10)
O11 P6 N3 106.30(10)
O12 P6 N3 106.20(10)
O11 P6 Rh2 125.73(8)
O12 P6 Rh2 121.14(7)
N3 P6 Rh2 95.35(7)
O11 P6 P5 128.14(8)
O12 P6 P5 123.52(7)
Rh2 P6 P5 55.638(18)
O14 P7 O13 91.62(12)
O14 P7 N4 107.40(11)
O13 P7 N4 106.80(11)
O14 P7 Rh1 132.80(9)
O13 P7 Rh1 121.45(8)
N4 P7 Rh1 94.88(7)
O14 P7 P8 135.15(9)
O13 P7 P8 122.44(8)
Rh1 P7 P8 55.370(19)
O15 P8 O16 102.97(10)
O15 P8 N4 109.89(11)
O16 P8 N4 100.99(10)
O15 P8 Rh1 113.58(7)
O16 P8 Rh1 131.73(7)
N4 P8 Rh1 95.22(7)
O15 P8 P7 120.02(8)
O16 P8 P7 128.07(8)
Rh1 P8 P7 55.454(19)
P1 Rh1 P3 93.26(2)
P1 Rh1 P8 161.76(2)
P3 Rh1 P8 98.15(2)
P1 Rh1 P7 95.67(2)
P3 Rh1 P7 159.60(2)
P8 Rh1 P7 69.18(2)
P1 Rh1 Rh2 90.891(16)
P3 Rh1 Rh2 72.681(15)
P8 Rh1 Rh2 106.054(17)
P7 Rh1 Rh2 125.352(19)
P4 Rh2 P6 94.39(2)
P4 Rh2 P2 92.64(2)
P6 Rh2 P2 161.59(2)
P4 Rh2 P5 163.61(2)
P6 Rh2 P5 69.42(2)
P2 Rh2 P5 102.12(2)
P4 Rh2 Rh1 92.651(15)
P6 Rh2 Rh1 122.341(16)
P2 Rh2 Rh1 74.210(15)
P5 Rh2 Rh1 98.148(16)

loop_
_geom_bond_atom_site_label_1
_geom_bond_atom_site_label_2
_geom_bond_distance
C1 O1 1.449(3)
C2 O2 1.439(3)
C3 O3 1.446(3)
C4 O4 1.443(3)
C5 N1 1.491(3)
C6 O5 1.444(3)
C7 O6 1.434(3)
C8 O7 1.454(3)
C9 O8 1.447(3)
C10 N2 1.491(3)
C11 O9 1.450(3)
C12 O10 1.439(3)
C13 O11 1.387(4)
C14 O12 1.441(3)
C15 N3 1.474(3)
C16 O13 1.446(4)
C17 O14 1.385(4)
C18 O15 1.405(3)
C19 O16 1.434(3)
C20 N4 1.474(3)
C21 C26 1.396(4)
C21 C22 1.396(3)
C21 B1 1.654(3)
C22 C23 1.386(4)
C23 C24 1.351(4)
C24 C25 1.369(5)
C25 C26 1.403(4)
C27 C32 1.385(3)
C27 C28 1.407(3)
C27 B1 1.641(3)
C28 C29 1.385(4)
C29 C30 1.376(4)
C30 C31 1.375(4)
C31 C32 1.393(3)
C33 C38 1.401(3)
C33 C34 1.401(3)
C33 B1 1.648(3)
C34 C35 1.394(3)
C35 C36 1.374(4)
C36 C37 1.378(4)
C37 C38 1.388(3)
C39 C44 1.396(4)
C39 C40 1.403(4)
C39 B1 1.652(3)
C40 C41 1.389(4)
C41 C42 1.369(5)
C42 C43 1.374(5)
C43 C44 1.392(4)
C45 C50 1.397(3)
C45 C46 1.404(3)
C45 B2 1.643(3)
C46 C47 1.399(4)
C47 C48 1.372(5)
C48 C49 1.365(4)
C49 C50 1.386(4)
C51 C52 1.392(3)
C51 C56 1.399(4)
C51 B2 1.652(4)
C52 C53 1.385(4)
C53 C54 1.374(4)
C54 C55 1.366(5)
C55 C56 1.390(4)
C57 C62 1.394(3)
C57 C58 1.400(4)
C57 B2 1.646(3)
C58 C59 1.388(4)
C59 C60 1.384(4)
C60 C61 1.376(4)
C61 C62 1.393(3)
C63 C68 1.392(4)
C63 C64 1.396(4)
C63 B2 1.653(4)
C64 C65 1.391(5)
C65 C66 1.368(6)
C66 C67 1.367(6)
C67 C68 1.388(4)
N1 P1 1.6700(19)
N1 P2 1.6914(19)
N2 P4 1.6665(19)
N2 P3 1.6995(18)
N3 P5 1.680(2)
N3 P6 1.683(2)
N4 P8 1.676(2)
N4 P7 1.685(2)
O1 P1 1.5938(17)
O2 P1 1.6014(18)
O3 P2 1.5999(16)
O4 P2 1.6082(17)
O5 P3 1.5985(16)
O6 P3 1.5972(16)
O7 P4 1.5937(18)
O8 P4 1.6007(17)
O9 P5 1.5825(17)
O10 P5 1.5984(17)
O11 P6 1.5799(18)
O12 P6 1.5877(17)
O13 P7 1.607(2)
O14 P7 1.586(2)
O15 P8 1.5860(18)
O16 P8 1.5935(18)
P1 Rh1 2.2512(6)
P2 Rh2 2.2631(6)
P3 Rh1 2.2736(6)
P4 Rh2 2.2552(6)
P5 Rh2 2.2796(6)
P5 P6 2.5853(8)
P6 Rh2 2.2606(6)
P7 Rh1 2.2769(6)
P7 P8 2.5837(9)
P8 Rh1 2.2746(6)
Rh1 Rh2 3.1805(2)
